data_1548435
loop_
_publ_author_name
'Katsuma, Yuhei'
'Asakawa, Hiroki'
'Yamashita, Makoto'

_publ_section_title
;
 Reactivity of highly Lewis acidic diborane(4) towards pyridine and
 isocyanide: formation of boraalkene-pyridine complex and
 <i>ortho</i>-functionalized pyridine derivatives.
;
_journal_issue 5
_journal_name_full 'Chemical science'
_journal_page_first 1301
_journal_page_last 1310
_journal_paper_doi 10.1039/c7sc04759b
_journal_volume 9
_journal_year 2018
_chemical_formula_moiety 'C37 H47 B2 N3 O2'
_chemical_formula_sum 'C37 H47 B2 N3 O2'
_chemical_formula_weight 587.39
_space_group_crystal_system monoclinic
_space_group_IT_number 14
_space_group_name_Hall '-P 2yab'
_space_group_name_H-M_alt 'P 1 21/a 1'
_symmetry_space_group_name_Hall '-P 2yab'
_symmetry_space_group_name_H-M 'P 1 21/a 1'
_atom_sites_solution_hydrogens geom
_audit_creation_method SHELXL-2016/6
_audit_update_record
;
2017-11-03 deposited with the CCDC.
2017-12-11 downloaded from the CCDC.
;
_cell_angle_alpha 90
_cell_angle_beta 112.051(2)
_cell_angle_gamma 90
_cell_formula_units_Z 4
_cell_length_a 15.319(2)
_cell_length_b 13.7912(18)
_cell_length_c 17.481(3)
_cell_measurement_reflns_used 7652
_cell_measurement_temperature 93.1500
_cell_measurement_theta_max 31.3175
_cell_measurement_theta_min 2.5142
_cell_volume 3423.0(9)
_computing_cell_refinement 'RIGAKU CrystalClear'
_computing_data_collection 'RIGAKU CrystalClear'
_computing_data_reduction 'RIGAKU CrystalClear'
_computing_molecular_graphics 'Yadokari-XG 2009(Wakita Nemoto et al.)'
_computing_publication_material 'Yadokari-XG 2009(Wakita,Nemoto et al.)'
_computing_structure_refinement 'SHELXL-2014 (Sheldrick, 2014)'
_computing_structure_solution SIR-2004
_diffrn_ambient_temperature 93(2)
_diffrn_detector_area_resol_mean 28.5714
_diffrn_measured_fraction_theta_full 0.998
_diffrn_measured_fraction_theta_max 0.998
_diffrn_measurement_device_type 'Rigaku VariMax Saturn'
_diffrn_measurement_method 'omega scans'
_diffrn_radiation_monochromator Confocal
_diffrn_radiation_source 'rotating-anode X-ray tube'
_diffrn_radiation_type MoK\a
_diffrn_radiation_wavelength 0.71075
_diffrn_reflns_av_R_equivalents 0.0441
_diffrn_reflns_av_unetI/netI 0.0520
_diffrn_reflns_Laue_measured_fraction_full 0.998
_diffrn_reflns_Laue_measured_fraction_max 0.998
_diffrn_reflns_limit_h_max 19
_diffrn_reflns_limit_h_min -19
_diffrn_reflns_limit_k_max 17
_diffrn_reflns_limit_k_min -12
_diffrn_reflns_limit_l_max 22
_diffrn_reflns_limit_l_min -18
_diffrn_reflns_number 27777
_diffrn_reflns_point_group_measured_fraction_full 0.998
_diffrn_reflns_point_group_measured_fraction_max 0.998
_diffrn_reflns_theta_full 25.242
_diffrn_reflns_theta_max 27.460
_diffrn_reflns_theta_min 3.023
_exptl_absorpt_coefficient_mu 0.069
_exptl_absorpt_correction_T_max 1.0000
_exptl_absorpt_correction_T_min 0.8779
_exptl_absorpt_correction_type multi-scan
_exptl_absorpt_process_details 'Jacobson, R. (1998) Private communication'
_exptl_crystal_colour Green
_exptl_crystal_density_diffrn 1.140
_exptl_crystal_description Prism
_exptl_crystal_F_000 1264
_exptl_crystal_size_max 0.240
_exptl_crystal_size_mid 0.120
_exptl_crystal_size_min 0.080
_refine_diff_density_max 0.287
_refine_diff_density_min -0.326
_refine_diff_density_rms 0.078
_refine_ls_extinction_method none
_refine_ls_goodness_of_fit_ref 1.032
_refine_ls_hydrogen_treatment constr
_refine_ls_matrix_type full
_refine_ls_number_parameters 409
_refine_ls_number_reflns 7810
_refine_ls_number_restraints 0
_refine_ls_restrained_S_all 1.032
_refine_ls_R_factor_all 0.0847
_refine_ls_R_factor_gt 0.0603
_refine_ls_shift/su_max 0.000
_refine_ls_shift/su_mean 0.000
_refine_ls_structure_factor_coef Fsqd
_refine_ls_weighting_details 'w=1/[\s^2^(Fo^2^)+(0.0895P)^2^] where P=(Fo^2^+2Fc^2^)/3'
_refine_ls_weighting_scheme calc
_refine_ls_wR_factor_gt 0.1402
_refine_ls_wR_factor_ref 0.1588
_reflns_Friedel_coverage 0.000
_reflns_number_gt 5551
_reflns_number_total 7810
_reflns_threshold_expression 'I > 2\s(I)'
_cod_data_source_file c7sc04759b3.cif
_cod_data_source_block 11
_cod_depositor_comments
;
The following automatic conversions were performed:

'_exptl_absorpt_correction_type' value 'Multi-scan' changed to
'multi-scan' according to
/home/data/users/saulius/crontab/automatic-downloads/rss-feeds/RSC/lib/dictionaries/cif_core.dic
dictionary named 'cif_core.dic' version 2.4.2 from 2011-04-26.

Automatic conversion script
Id: cif_fix_values 4973 2017-02-22 13:04:09Z antanas 

 Adding full bibliography for 1548427--1548445.cif.
;
_cod_original_cell_volume 3422.9(8)
_cod_database_code 1548435
_shelx_shelxl_version_number 2016/6
_shelx_space_group_comment
;
The symmetry employed for this shelxl refinement is uniquely defined
by the following loop, which should always be used as a source of
symmetry information in preference to the above space-group names.
They are only intended as comments.
;
_shelx_estimated_absorpt_t_min 0.984
_shelx_estimated_absorpt_t_max 0.994

loop_
_space_group_symop_operation_xyz
'x, y, z'
'-x+1/2, y+1/2, -z'
'-x, -y, -z'
'x-1/2, -y-1/2, z'

loop_
_atom_site_label
_atom_site_type_symbol
_atom_site_fract_x
_atom_site_fract_y
_atom_site_fract_z
_atom_site_U_iso_or_equiv
_atom_site_adp_type
_atom_site_occupancy
_atom_site_site_symmetry_order
_atom_site_calc_flag
_atom_site_refinement_flags_posn
_atom_site_refinement_flags_adp
B1 B 0.44357(13) 0.21062(13) 0.71877(11) 0.0209(4) Uani 1 1 d . .
N1 N 0.51578(9) 0.26398(9) 0.70508(8) 0.0198(3) Uani 1 1 d . .
C1 C 0.64584(11) 0.37583(11) 0.75736(10) 0.0213(3) Uani 1 1 d . .
H1 H 0.703577 0.394728 0.799420 0.026 Uiso 1 1 calc R U
C2 C 0.60519(11) 0.29206(11) 0.76567(9) 0.0193(3) Uani 1 1 d . .
C3 C 0.50056(11) 0.30509(12) 0.62592(10) 0.0219(4) Uani 1 1 d . .
H2 H 0.461335 0.272001 0.577557 0.026 Uiso 1 1 calc R U
C4 C 0.53982(11) 0.38795(12) 0.61864(9) 0.0220(4) Uani 1 1 d . .
H3 H 0.523857 0.416229 0.565557 0.026 Uiso 1 1 calc R U
N2 N 0.60552(10) 0.43574(10) 0.68866(8) 0.0220(3) Uani 1 1 d . .
O1 O 0.70920(8) 0.57373(8) 0.74917(7) 0.0242(3) Uani 1 1 d . .
O2 O 0.59110(8) 0.59365(8) 0.62044(7) 0.0254(3) Uani 1 1 d . .
C5 C 0.66082(11) 0.22345(11) 0.82847(9) 0.0197(3) Uani 1 1 d . .
H4 H 0.716348 0.246086 0.871239 0.024 Uiso 1 1 calc R U
N3 N 0.63833(9) 0.13431(9) 0.82864(8) 0.0204(3) Uani 1 1 d . .
C6 C 0.70162(11) 0.07289(11) 0.88990(10) 0.0206(3) Uani 1 1 d . .
C10 C 0.80706(13) -0.06361(12) 0.92054(11) 0.0278(4) Uani 1 1 d . .
H5 H 0.838494 -0.112998 0.902892 0.033 Uiso 1 1 calc R U
C11 C 0.74563(12) -0.00161(12) 0.86244(10) 0.0234(4) Uani 1 1 d . .
C12 C 0.66678(13) 0.15948(13) 1.00354(11) 0.0295(4) Uani 1 1 d . .
H6 H 0.662397 0.138642 1.055572 0.044 Uiso 1 1 calc R U
H7 H 0.603324 0.169370 0.962034 0.044 Uiso 1 1 calc R U
H8 H 0.702195 0.220363 1.012277 0.044 Uiso 1 1 calc R U
C13 C 0.72611(13) -0.01114(12) 0.77159(10) 0.0272(4) Uani 1 1 d . .
H9 H 0.768905 -0.059240 0.763437 0.041 Uiso 1 1 calc R U
H10 H 0.735915 0.051664 0.749824 0.041 Uiso 1 1 calc R U
H11 H 0.660814 -0.032028 0.742455 0.041 Uiso 1 1 calc R U
C14 C 0.43819(11) 0.20672(12) 0.80734(10) 0.0214(3) Uani 1 1 d . .
C15 C 0.43758(11) 0.29348(12) 0.85039(10) 0.0236(4) Uani 1 1 d . .
C17 C 0.41802(12) 0.20277(14) 0.96274(11) 0.0296(4) Uani 1 1 d . .
C18 C 0.41739(12) 0.11763(14) 0.91998(11) 0.0292(4) Uani 1 1 d . .
H12 H 0.410144 0.057413 0.943325 0.035 Uiso 1 1 calc R U
C20 C 0.44561(12) 0.39293(12) 0.81687(10) 0.0258(4) Uani 1 1 d . .
H13 H 0.421928 0.441979 0.844800 0.039 Uiso 1 1 calc R U
H14 H 0.408343 0.394728 0.757447 0.039 Uiso 1 1 calc R U
H15 H 0.511759 0.406447 0.826689 0.039 Uiso 1 1 calc R U
C23 C 0.36412(11) 0.16673(11) 0.63782(10) 0.0215(3) Uani 1 1 d . .
C24 C 0.38640(12) 0.09238(12) 0.59218(10) 0.0243(4) Uani 1 1 d . .
C25 C 0.31729(12) 0.05694(12) 0.51986(10) 0.0254(4) Uani 1 1 d . .
H16 H 0.333254 0.006189 0.490731 0.030 Uiso 1 1 calc R U
B2 B 0.63540(13) 0.53294(13) 0.68594(11) 0.0215(4) Uani 1 1 d . .
C7 C 0.71667(12) 0.08267(12) 0.97389(10) 0.0238(4) Uani 1 1 d . .
C8 C 0.77791(13) 0.01753(13) 1.02976(11) 0.0292(4) Uani 1 1 d . .
H17 H 0.788650 0.022879 1.086764 0.035 Uiso 1 1 calc R U
C9 C 0.82334(13) -0.05476(13) 1.00371(11) 0.0320(4) Uani 1 1 d . .
H18 H 0.865331 -0.097915 1.042644 0.038 Uiso 1 1 calc R U
C16 C 0.42762(12) 0.28985(13) 0.92669(11) 0.0276(4) Uani 1 1 d . .
H19 H 0.427411 0.348802 0.954738 0.033 Uiso 1 1 calc R U
C19 C 0.42712(11) 0.11809(12) 0.84367(10) 0.0248(4) Uani 1 1 d . .
C21 C 0.41059(15) 0.20063(17) 1.04633(12) 0.0413(5) Uani 1 1 d . .
H20 H 0.365340 0.150637 1.046829 0.062 Uiso 1 1 calc R U
H21 H 0.389179 0.263983 1.057788 0.062 Uiso 1 1 calc R U
H22 H 0.472420 0.185872 1.088705 0.062 Uiso 1 1 calc R U
C22 C 0.43031(13) 0.02223(12) 0.80353(11) 0.0306(4) Uani 1 1 d . .
H23 H 0.492899 0.012975 0.801635 0.046 Uiso 1 1 calc R U
H24 H 0.382733 0.021594 0.747268 0.046 Uiso 1 1 calc R U
H25 H 0.417387 -0.030269 0.835576 0.046 Uiso 1 1 calc R U
C26 C 0.22615(12) 0.09329(12) 0.48912(10) 0.0247(4) Uani 1 1 d . .
C27 C 0.20467(12) 0.16658(12) 0.53354(10) 0.0240(4) Uani 1 1 d . .
H26 H 0.142689 0.192511 0.513651 0.029 Uiso 1 1 calc R U
C28 C 0.27129(12) 0.20350(11) 0.60660(10) 0.0215(3) Uani 1 1 d . .
C29 C 0.48415(13) 0.05012(14) 0.61851(12) 0.0348(4) Uani 1 1 d . .
H27 H 0.479965 -0.020665 0.613615 0.052 Uiso 1 1 calc R U
H28 H 0.520554 0.067982 0.675989 0.052 Uiso 1 1 calc R U
H29 H 0.515414 0.075603 0.583043 0.052 Uiso 1 1 calc R U
C30 C 0.15364(13) 0.05601(14) 0.40922(11) 0.0329(4) Uani 1 1 d . .
H30 H 0.177374 0.063735 0.364744 0.049 Uiso 1 1 calc R U
H31 H 0.095076 0.092873 0.395847 0.049 Uiso 1 1 calc R U
H32 H 0.141441 -0.012763 0.415268 0.049 Uiso 1 1 calc R U
C31 C 0.24411(12) 0.28800(12) 0.64784(10) 0.0253(4) Uani 1 1 d . .
H33 H 0.271994 0.347636 0.636622 0.038 Uiso 1 1 calc R U
H34 H 0.267296 0.276886 0.707539 0.038 Uiso 1 1 calc R U
H35 H 0.175367 0.294346 0.626145 0.038 Uiso 1 1 calc R U
C32 C 0.65115(13) 0.67991(12) 0.63505(10) 0.0247(4) Uani 1 1 d . .
C33 C 0.70525(12) 0.67748(11) 0.73085(10) 0.0235(4) Uani 1 1 d . .
C34 C 0.71480(14) 0.66463(13) 0.58702(11) 0.0320(4) Uani 1 1 d . .
H36 H 0.755082 0.607997 0.609020 0.048 Uiso 1 1 calc R U
H37 H 0.754203 0.722182 0.592445 0.048 Uiso 1 1 calc R U
H38 H 0.676116 0.653850 0.528645 0.048 Uiso 1 1 calc R U
C35 C 0.58823(14) 0.76822(13) 0.60423(11) 0.0328(4) Uani 1 1 d . .
H39 H 0.553317 0.762564 0.544594 0.049 Uiso 1 1 calc R U
H40 H 0.627090 0.826933 0.615895 0.049 Uiso 1 1 calc R U
H41 H 0.543744 0.772072 0.632353 0.049 Uiso 1 1 calc R U
C36 C 0.65076(13) 0.72396(13) 0.77837(10) 0.0290(4) Uani 1 1 d . .
H42 H 0.586821 0.697276 0.758890 0.044 Uiso 1 1 calc R U
H43 H 0.647633 0.794238 0.769425 0.044 Uiso 1 1 calc R U
H44 H 0.682766 0.710301 0.837389 0.044 Uiso 1 1 calc R U
C37 C 0.80491(13) 0.71631(12) 0.75972(11) 0.0296(4) Uani 1 1 d . .
H45 H 0.833448 0.713917 0.820124 0.044 Uiso 1 1 calc R U
H46 H 0.803737 0.783537 0.741198 0.044 Uiso 1 1 calc R U
H47 H 0.842022 0.676610 0.736537 0.044 Uiso 1 1 calc R U

loop_
_atom_site_aniso_label
_atom_site_aniso_U_11
_atom_site_aniso_U_22
_atom_site_aniso_U_33
_atom_site_aniso_U_23
_atom_site_aniso_U_13
_atom_site_aniso_U_12
B1 0.0192(9) 0.0183(9) 0.0222(9) 0.0000(7) 0.0044(8) 0.0030(7)
N1 0.0177(7) 0.0220(7) 0.0168(6) -0.0002(5) 0.0032(6) 0.0001(5)
C1 0.0204(8) 0.0218(9) 0.0196(8) -0.0008(6) 0.0052(7) 0.0010(6)
C2 0.0177(8) 0.0213(8) 0.0166(7) -0.0019(6) 0.0037(6) -0.0001(6)
C3 0.0209(8) 0.0264(9) 0.0157(8) -0.0004(6) 0.0036(7) 0.0032(6)
C4 0.0221(8) 0.0249(9) 0.0161(7) 0.0008(6) 0.0037(7) 0.0019(6)
N2 0.0238(7) 0.0208(7) 0.0188(7) 0.0008(5) 0.0050(6) 0.0000(5)
O1 0.0271(6) 0.0197(6) 0.0232(6) 0.0033(4) 0.0065(5) -0.0006(5)
O2 0.0296(7) 0.0215(6) 0.0212(6) 0.0024(4) 0.0050(5) -0.0010(5)
C5 0.0170(8) 0.0229(9) 0.0171(8) -0.0022(6) 0.0041(6) -0.0007(6)
N3 0.0201(7) 0.0214(7) 0.0182(7) 0.0009(5) 0.0054(6) 0.0005(5)
C6 0.0161(8) 0.0198(8) 0.0222(8) 0.0031(6) 0.0029(7) -0.0018(6)
C10 0.0280(9) 0.0215(9) 0.0307(9) 0.0027(7) 0.0074(8) 0.0022(7)
C11 0.0232(9) 0.0190(8) 0.0253(9) 0.0013(6) 0.0061(7) -0.0026(6)
C12 0.0271(9) 0.0368(11) 0.0214(8) -0.0029(7) 0.0054(8) -0.0019(7)
C13 0.0308(10) 0.0233(9) 0.0267(9) 0.0002(7) 0.0099(8) 0.0029(7)
C14 0.0157(8) 0.0259(9) 0.0202(8) 0.0009(6) 0.0041(7) 0.0000(6)
C15 0.0162(8) 0.0298(9) 0.0218(8) -0.0021(7) 0.0038(7) 0.0003(6)
C17 0.0181(8) 0.0475(12) 0.0218(9) 0.0034(8) 0.0060(7) 0.0028(7)
C18 0.0188(8) 0.0397(11) 0.0267(9) 0.0087(8) 0.0058(7) -0.0020(7)
C20 0.0237(9) 0.0271(9) 0.0240(8) -0.0048(7) 0.0060(7) 0.0016(7)
C23 0.0208(8) 0.0230(9) 0.0194(8) -0.0004(6) 0.0059(7) -0.0030(6)
C24 0.0237(9) 0.0245(9) 0.0230(8) -0.0016(6) 0.0068(7) -0.0022(7)
C25 0.0273(9) 0.0247(9) 0.0234(8) -0.0043(7) 0.0087(7) -0.0051(7)
B2 0.0232(9) 0.0219(10) 0.0198(9) 0.0017(7) 0.0084(8) 0.0021(7)
C7 0.0231(8) 0.0236(9) 0.0213(8) -0.0002(6) 0.0043(7) -0.0041(6)
C8 0.0312(10) 0.0300(10) 0.0191(8) 0.0040(7) 0.0013(7) -0.0041(7)
C9 0.0299(10) 0.0261(10) 0.0305(9) 0.0071(7) 0.0003(8) 0.0024(7)
C16 0.0187(8) 0.0382(10) 0.0239(9) -0.0042(7) 0.0057(7) 0.0024(7)
C19 0.0169(8) 0.0297(10) 0.0236(8) 0.0027(7) 0.0026(7) -0.0019(7)
C21 0.0333(11) 0.0669(15) 0.0257(10) 0.0061(9) 0.0133(9) 0.0034(10)
C22 0.0301(10) 0.0265(10) 0.0321(10) 0.0035(7) 0.0084(8) -0.0068(7)
C26 0.0246(9) 0.0262(9) 0.0216(8) -0.0008(7) 0.0067(7) -0.0080(7)
C27 0.0186(8) 0.0296(9) 0.0224(8) 0.0020(7) 0.0063(7) -0.0034(7)
C28 0.0215(8) 0.0241(9) 0.0192(8) 0.0018(6) 0.0079(7) -0.0039(6)
C29 0.0275(10) 0.0376(11) 0.0331(10) -0.0115(8) 0.0043(8) 0.0052(8)
C30 0.0276(10) 0.0401(11) 0.0252(9) -0.0072(8) 0.0031(8) -0.0091(8)
C31 0.0217(9) 0.0295(9) 0.0231(8) 0.0004(7) 0.0067(7) 0.0013(7)
C32 0.0323(10) 0.0199(9) 0.0205(8) 0.0013(6) 0.0084(7) -0.0010(7)
C33 0.0305(9) 0.0177(8) 0.0209(8) 0.0023(6) 0.0079(7) 0.0007(7)
C34 0.0433(12) 0.0281(10) 0.0275(9) 0.0017(7) 0.0168(9) -0.0007(8)
C35 0.0460(12) 0.0250(10) 0.0233(9) 0.0041(7) 0.0084(9) 0.0051(8)
C36 0.0354(10) 0.0282(10) 0.0217(9) -0.0002(7) 0.0088(8) 0.0014(7)
C37 0.0313(10) 0.0238(9) 0.0310(10) 0.0003(7) 0.0087(8) -0.0041(7)

loop_
_atom_type_symbol
_atom_type_description
_atom_type_scat_dispersion_real
_atom_type_scat_dispersion_imag
_atom_type_scat_source
C C 0.0033 0.0016 'International Tables Vol C Tables 4.2.6.8 and 6.1.1.4'
H H 0.0000 0.0000 'International Tables Vol C Tables 4.2.6.8 and 6.1.1.4'
B B 0.0013 0.0007 'International Tables Vol C Tables 4.2.6.8 and 6.1.1.4'
N N 0.0061 0.0033 'International Tables Vol C Tables 4.2.6.8 and 6.1.1.4'
O O 0.0106 0.0060 'International Tables Vol C Tables 4.2.6.8 and 6.1.1.4'

loop_
_geom_angle_atom_site_label_1
_geom_angle_atom_site_label_2
_geom_angle_atom_site_label_3
_geom_angle
N1 B1 C14 120.80(15)
N1 B1 C23 115.38(14)
C14 B1 C23 123.45(15)
B1 N1 C3 120.88(13)
B1 N1 C2 127.07(13)
C3 N1 C2 111.76(13)
C2 C1 N2 121.84(15)
C1 C2 N1 120.27(14)
C1 C2 C5 118.37(15)
N1 C2 C5 120.47(14)
C4 C3 N1 121.43(15)
C3 C4 N2 121.30(14)
C1 N2 C4 114.07(13)
C1 N2 B2 122.84(14)
C4 N2 B2 122.72(14)
B2 O1 C33 105.73(13)
B2 O2 C32 105.54(13)
N3 C5 C2 123.01(15)
C5 N3 C6 117.82(14)
C7 C6 C11 120.96(15)
C7 C6 N3 121.85(14)
C11 C6 N3 117.12(14)
C9 C10 C11 121.24(16)
C10 C11 C6 118.65(15)
C10 C11 C13 121.90(15)
C6 C11 C13 119.45(15)
C15 C14 C19 117.72(15)
C15 C14 B1 120.32(14)
C19 C14 B1 121.81(14)
C16 C15 C14 120.10(16)
C16 C15 C20 117.06(15)
C14 C15 C20 122.83(15)
C16 C17 C18 117.83(16)
C16 C17 C21 121.05(18)
C18 C17 C21 121.11(17)
C17 C18 C19 121.87(16)
C28 C23 C24 117.55(15)
C28 C23 B1 121.84(14)
C24 C23 B1 120.52(15)
C25 C24 C23 120.10(16)
C25 C24 C29 117.96(15)
C23 C24 C29 121.93(15)
C26 C25 C24 122.29(16)
O1 B2 O2 114.94(15)
O1 B2 N2 122.55(15)
O2 B2 N2 122.50(16)
C8 C7 C6 118.20(16)
C8 C7 C12 120.36(15)
C6 C7 C12 121.42(15)
C9 C8 C7 121.37(16)
C10 C9 C8 119.55(16)
C17 C16 C15 122.09(17)
C18 C19 C14 120.38(16)
C18 C19 C22 118.34(15)
C14 C19 C22 121.22(15)
C27 C26 C25 117.51(16)
C27 C26 C30 121.24(16)
C25 C26 C30 121.23(16)
C26 C27 C28 122.12(16)
C27 C28 C23 120.42(15)
C27 C28 C31 118.69(15)
C23 C28 C31 120.74(15)
O2 C32 C35 108.38(15)
O2 C32 C34 106.35(13)
C35 C32 C34 111.57(14)
O2 C32 C33 102.38(12)
C35 C32 C33 114.00(14)
C34 C32 C33 113.32(15)
O1 C33 C37 108.62(14)
O1 C33 C36 106.17(13)
C37 C33 C36 111.08(14)
O1 C33 C32 102.54(12)
C37 C33 C32 114.30(14)
C36 C33 C32 113.34(14)

loop_
_geom_bond_atom_site_label_1
_geom_bond_atom_site_label_2
_geom_bond_distance
B1 N1 1.422(2)
B1 C14 1.582(2)
B1 C23 1.599(2)
N1 C3 1.431(2)
N1 C2 1.435(2)
C1 C2 1.346(2)
C1 N2 1.396(2)
C2 C5 1.457(2)
C3 C4 1.320(2)
C4 N2 1.4215(19)
N2 B2 1.423(2)
O1 B2 1.370(2)
O1 C33 1.4625(19)
O2 B2 1.374(2)
O2 C32 1.466(2)
C5 N3 1.277(2)
N3 C6 1.4229(19)
C6 C7 1.405(2)
C6 C11 1.408(2)
C10 C9 1.385(2)
C10 C11 1.389(2)
C11 C13 1.507(2)
C12 C7 1.507(2)
C14 C15 1.415(2)
C14 C19 1.417(2)
C15 C16 1.399(2)
C15 C20 1.515(2)
C17 C16 1.389(3)
C17 C18 1.390(3)
C17 C21 1.508(3)
C18 C19 1.397(2)
C23 C28 1.412(2)
C23 C24 1.417(2)
C24 C25 1.398(2)
C24 C29 1.509(2)
C25 C26 1.388(2)
C7 C8 1.397(2)
C8 C9 1.387(3)
C19 C22 1.506(2)
C26 C27 1.387(2)
C26 C30 1.511(2)
C27 C28 1.398(2)
C28 C31 1.509(2)
C32 C35 1.521(2)
C32 C34 1.522(3)
C32 C33 1.565(2)
C33 C37 1.514(2)
C33 C36 1.523(2)

loop_
_geom_torsion_atom_site_label_1
_geom_torsion_atom_site_label_2
_geom_torsion_atom_site_label_3
_geom_torsion_atom_site_label_4
_geom_torsion
C14 B1 N1 C3 -151.44(15)
C23 B1 N1 C3 21.9(2)
C14 B1 N1 C2 21.9(2)
C23 B1 N1 C2 -164.77(14)
N2 C1 C2 N1 -3.0(2)
N2 C1 C2 C5 166.27(14)
B1 N1 C2 C1 -147.22(17)
C3 N1 C2 C1 26.6(2)
B1 N1 C2 C5 43.8(2)
C3 N1 C2 C5 -142.42(15)
B1 N1 C3 C4 146.19(16)
C2 N1 C3 C4 -28.1(2)
N1 C3 C4 N2 5.6(2)
C2 C1 N2 C4 -20.4(2)
C2 C1 N2 B2 166.41(15)
C3 C4 N2 C1 19.2(2)
C3 C4 N2 B2 -167.62(16)
C1 C2 C5 N3 -162.54(15)
N1 C2 C5 N3 6.7(2)
C2 C5 N3 C6 175.75(14)
C5 N3 C6 C7 68.5(2)
C5 N3 C6 C11 -114.36(17)
C9 C10 C11 C6 1.7(3)
C9 C10 C11 C13 -179.13(16)
C7 C6 C11 C10 -2.2(2)
N3 C6 C11 C10 -179.30(15)
C7 C6 C11 C13 178.67(15)
N3 C6 C11 C13 1.5(2)
N1 B1 C14 C15 53.0(2)
C23 B1 C14 C15 -119.76(18)
N1 B1 C14 C19 -131.52(17)
C23 B1 C14 C19 55.7(2)
C19 C14 C15 C16 0.9(2)
B1 C14 C15 C16 176.50(15)
C19 C14 C15 C20 -177.98(15)
B1 C14 C15 C20 -2.4(2)
C16 C17 C18 C19 0.7(3)
C21 C17 C18 C19 -177.99(17)
N1 B1 C23 C28 -109.57(18)
C14 B1 C23 C28 63.6(2)
N1 B1 C23 C24 66.9(2)
C14 B1 C23 C24 -119.91(18)
C28 C23 C24 C25 -1.0(2)
B1 C23 C24 C25 -177.68(15)
C28 C23 C24 C29 178.07(16)
B1 C23 C24 C29 1.4(2)
C23 C24 C25 C26 1.2(3)
C29 C24 C25 C26 -177.89(16)
C33 O1 B2 O2 9.95(18)
C33 O1 B2 N2 -168.70(15)
C32 O2 B2 O1 10.12(18)
C32 O2 B2 N2 -171.24(15)
C1 N2 B2 O1 3.2(2)
C4 N2 B2 O1 -169.40(15)
C1 N2 B2 O2 -175.33(15)
C4 N2 B2 O2 12.1(2)
C11 C6 C7 C8 1.2(2)
N3 C6 C7 C8 178.15(15)
C11 C6 C7 C12 -177.39(15)
N3 C6 C7 C12 -0.4(2)
C6 C7 C8 C9 0.3(3)
C12 C7 C8 C9 178.89(16)
C11 C10 C9 C8 -0.3(3)
C7 C8 C9 C10 -0.8(3)
C18 C17 C16 C15 -0.8(3)
C21 C17 C16 C15 177.97(17)
C14 C15 C16 C17 -0.1(3)
C20 C15 C16 C17 178.88(16)
C17 C18 C19 C14 0.1(3)
C17 C18 C19 C22 177.12(16)
C15 C14 C19 C18 -0.9(2)
B1 C14 C19 C18 -176.45(15)
C15 C14 C19 C22 -177.85(15)
B1 C14 C19 C22 6.6(2)
C24 C25 C26 C27 -0.7(2)
C24 C25 C26 C30 177.90(15)
C25 C26 C27 C28 0.0(2)
C30 C26 C27 C28 -178.59(15)
C26 C27 C28 C23 0.1(2)
C26 C27 C28 C31 175.71(15)
C24 C23 C28 C27 0.4(2)
B1 C23 C28 C27 176.98(14)
C24 C23 C28 C31 -175.13(14)
B1 C23 C28 C31 1.5(2)
B2 O2 C32 C35 -144.85(14)
B2 O2 C32 C34 95.06(15)
B2 O2 C32 C33 -24.07(16)
B2 O1 C33 C37 -145.36(14)
B2 O1 C33 C36 95.10(15)
B2 O1 C33 C32 -24.04(16)
O2 C32 C33 O1 29.43(15)
C35 C32 C33 O1 146.24(14)
C34 C32 C33 O1 -84.69(16)
O2 C32 C33 C37 146.77(14)
C35 C32 C33 C37 -96.41(18)
C34 C32 C33 C37 32.7(2)
O2 C32 C33 C36 -84.57(16)
C35 C32 C33 C36 32.2(2)
C34 C32 C33 C36 161.32(14)
